data_2003098
loop_
_publ_author_name
'Dalhus, Bj\/orn'
'G\"orbitz, Carl Henrik'

_publ_section_title
;
 Molecular aggregation in crystalline 1:1 complexes of hydrophobic
 <small>D</small>- and <small>L</small>-amino acids. I. The
 <small>L</small>-isoleucine series
;
_journal_issue 3
_journal_name_full 'Acta Crystallographica Section B'
_journal_page_first 424
_journal_page_last 431
_journal_paper_doi 10.1107/S0108768198013494
_journal_volume 55
_journal_year 1999
_chemical_formula_moiety 'C6 H13 N1 O2,C3 H7 N1 O2'
_chemical_formula_sum 'C9 H20 N2 O4'
_chemical_formula_weight 220.27
_chemical_name_systematic
;
  L-Isoleucine:D-Alanine
;
_space_group_IT_number 4
_symmetry_cell_setting monoclinic
_symmetry_space_group_name_Hall 'P 2yb'
_symmetry_space_group_name_H-M 'P 1 21 1'
_audit_creation_method SHELXL
_cell_angle_alpha 90.00
_cell_angle_beta 93.3740(10)
_cell_angle_gamma 90.00
_cell_formula_units_Z 2
_cell_length_a 9.8944(2)
_cell_length_b 4.74250(10)
_cell_length_c 12.9045(2)
_cell_measurement_reflns_used 6890
_cell_measurement_temperature 150(2)
_cell_volume 604.48(2)
_computing_cell_refinement 'SAINT (Siemens, 1995)'
_computing_data_collection 'SMART (Siemens, 1995)'
_computing_data_reduction 'SAINT (Siemens, 1995)'
_computing_structure_refinement 'SHELXTL (Sheldrick, 1994)'
_computing_structure_solution 'SHELXTL (Sheldrick, 1994)'
_diffrn_ambient_temperature 150(2)
_diffrn_measurement_device 'Siemens SMART CCD area-detector diffractometer'
_diffrn_measurement_method \w
_diffrn_radiation_monochromator graphite
_diffrn_radiation_source 'fine-focus sealed tube'
_diffrn_radiation_type MoK\a
_diffrn_radiation_wavelength 0.71073
_diffrn_reflns_av_R_equivalents 0.0618
_diffrn_reflns_av_sigmaI/netI 0.0757
_diffrn_reflns_limit_h_max 21
_diffrn_reflns_limit_h_min -21
_diffrn_reflns_limit_k_max 9
_diffrn_reflns_limit_k_min -9
_diffrn_reflns_limit_l_max 26
_diffrn_reflns_limit_l_min -20
_diffrn_reflns_number 15033
_diffrn_reflns_theta_max 49.87
_diffrn_reflns_theta_min 2.06
_exptl_absorpt_coefficient_mu 0.094
_exptl_absorpt_correction_T_max 0.995
_exptl_absorpt_correction_T_min 0.906
_exptl_absorpt_correction_type multi-scan
_exptl_absorpt_process_details 'Sheldrick (1996)'
_exptl_crystal_colour colourless
_exptl_crystal_density_diffrn 1.210
_exptl_crystal_description plate
_exptl_crystal_F_000 240
_exptl_crystal_size_max 1.05
_exptl_crystal_size_mid 0.25
_exptl_crystal_size_min 0.05
_refine_diff_density_max 0.600
_refine_diff_density_min -0.466
_refine_ls_abs_structure_details 'Flack H D (1983), Acta Cryst. A39, 876-881'
_refine_ls_abs_structure_Flack 0.4(7)
_refine_ls_extinction_method none
_refine_ls_goodness_of_fit_all 1.004
_refine_ls_goodness_of_fit_obs 1.084
_refine_ls_hydrogen_treatment mixed
_refine_ls_matrix_type full
_refine_ls_number_parameters 164
_refine_ls_number_reflns 8985
_refine_ls_number_restraints 1
_refine_ls_restrained_S_all 1.004
_refine_ls_restrained_S_obs 1.083
_refine_ls_R_factor_all 0.0885
_refine_ls_R_factor_obs 0.0612
_refine_ls_shift/esd_max 0.002
_refine_ls_shift/esd_mean 0.000
_refine_ls_structure_factor_coef Fsqd
_refine_ls_weighting_details 'w=1/[\s^2^(Fo^2^)+(0.0870P)^2^+0.0000P] where P=(Fo^2^+2Fc^2^)/3'
_refine_ls_weighting_scheme calc
_refine_ls_wR_factor_all 0.1697
_refine_ls_wR_factor_obs 0.1548
_reflns_number_observed 6393
_reflns_number_total 8985
_reflns_observed_criterion >2sigma(I)
_cod_data_source_file os0011.cif
_cod_data_source_block L1
_cod_depositor_comments
;
The following automatic conversions were performed:

'_refine_ls_weighting_scheme' value 'calc
w=1/[\s^2^(Fo^2^)+(0.0870P)^2^+0.0000P] where P=(Fo^2^+2Fc^2^)/3' was
changed to 'calc'. New tag '_refine_ls_weighting_details' was
created. The value of the new tag was set to
'w=1/[\s^2^(Fo^2^)+(0.0870P)^2^+0.0000P] where P=(Fo^2^+2Fc^2^)/3'.

Automatic conversion script
Id: cif_fix_values 3143 2015-03-26 13:38:13Z robertas 
;
_cod_original_sg_symbol_H-M 'P 21'
_cod_database_code 2003098

loop_
_symmetry_equiv_pos_as_xyz
'x, y, z'
'-x, y+1/2, -z'

loop_
_atom_site_aniso_label
_atom_site_aniso_U_11
_atom_site_aniso_U_22
_atom_site_aniso_U_33
_atom_site_aniso_U_12
_atom_site_aniso_U_13
_atom_site_aniso_U_23
O1A 0.0174(3) 0.0160(3) 0.0195(2) -0.0005(2) -0.0027(2) -0.0030(2)
N1A 0.0116(3) 0.0173(3) 0.0168(2) -0.0020(2) -0.0014(2) 0.0023(2)
O2A 0.0109(2) 0.0187(3) 0.0382(4) 0.0004(2) -0.0002(2) -0.0004(3)
C1A 0.0118(3) 0.0129(3) 0.0184(3) -0.0011(2) -0.0022(2) 0.0015(2)
C2A 0.0113(3) 0.0126(3) 0.0163(3) -0.0001(2) -0.0006(2) 0.0003(2)
C3A 0.0177(3) 0.0195(4) 0.0162(3) -0.0021(3) -0.0012(2) 0.0015(3)
C4A 0.0303(6) 0.0918(14) 0.0220(4) 0.0037(8) 0.0083(4) 0.0122(7)
C5A 0.0533(8) 0.0441(7) 0.0292(5) -0.0276(6) -0.0240(5) 0.0141(5)
C6A 0.0371(6) 0.0577(9) 0.0237(4) -0.0052(6) -0.0132(4) 0.0061(5)
O1B 0.0171(3) 0.0153(3) 0.0238(3) 0.0002(2) -0.0009(2) 0.0036(2)
N1B 0.0116(3) 0.0165(3) 0.0226(3) 0.0014(2) -0.0009(2) -0.0019(3)
O2B 0.0114(2) 0.0198(3) 0.0357(3) -0.0004(2) 0.0028(2) 0.0016(3)
C1B 0.0114(3) 0.0132(3) 0.0184(3) 0.0002(2) -0.0019(2) -0.0017(2)
C2B 0.0128(3) 0.0154(3) 0.0199(3) 0.0004(3) -0.0011(2) 0.0021(3)
C3B 0.0261(5) 0.0457(7) 0.0183(3) 0.0038(5) -0.0030(3) 0.0018(4)

loop_
_atom_site_label
_atom_site_fract_x
_atom_site_fract_y
_atom_site_fract_z
_atom_site_U_iso_or_equiv
_atom_site_thermal_displace_type
_atom_site_calc_flag
_atom_site_refinement_flags
_atom_site_occupancy
_atom_site_disorder_group
_atom_site_type_symbol
O1A 0.54349(7) 0.4792(2) 0.41500(5) 0.01780(12) Uani d . 1 . O
N1A 0.34977(7) 0.0829(2) 0.38307(5) 0.01534(12) Uani d . 1 . N
H1A 0.3046(15) 0.257(4) 0.3749(13) 0.023 Uiso d . 1 . H
H2A 0.2927(16) -0.040(4) 0.3755(14) 0.023 Uiso d . 1 . H
H3A 0.3887(15) 0.058(5) 0.4450(12) 0.023 Uiso d . 1 . H
O2A 0.69873(6) 0.1971(2) 0.34906(6) 0.02267(14) Uani d . 1 . O
C1A 0.57861(8) 0.2684(2) 0.36447(6) 0.01448(14) Uani d . 1 . C
C2A 0.46474(8) 0.0873(2) 0.31255(6) 0.01345(12) Uani d . 1 . C
H4A 0.4994(6) -0.114(3) 0.3029(2) 0.016 Uiso calc R 1 . H
C3A 0.41773(9) 0.2111(2) 0.20576(6) 0.01788(14) Uani d . 1 . C
H5A 0.3832(6) 0.405(3) 0.2180(2) 0.021 Uiso calc R 1 . H
C4A 0.53563(14) 0.2384(5) 0.13543(10) 0.0478(5) Uani d . 1 . C
H6A 0.6055(12) 0.355(3) 0.1690(7) 0.072 Uiso calc R 1 . H
H7A 0.5042(6) 0.324(3) 0.0704(10) 0.072 Uiso calc R 1 . H
H8A 0.5720(11) 0.053(3) 0.1223(10) 0.072 Uiso calc R 1 . H
C5A 0.3010(2) 0.0419(4) 0.15395(10) 0.0433(4) Uani d . 1 . C
H9A 0.3342(6) -0.136(3) 0.1349(3) 0.052 Uiso calc R 1 . H
H10 0.2357(11) 0.0113(7) 0.2029(9) 0.052 Uiso calc R 1 . H
C6A 0.23222(14) 0.1796(4) 0.05839(9) 0.0401(3) Uani d . 1 . C
H11 0.1508(13) 0.069(2) 0.0352(8) 0.060 Uiso calc R 1 . H
H12 0.2961(10) 0.185(3) 0.0019(8) 0.060 Uiso calc R 1 . H
H13 0.2048(14) 0.375(3) 0.0757(4) 0.060 Uiso calc R 1 . H
O1B 1.04247(7) 0.3207(2) 0.41788(5) 0.01882(13) Uani d . 1 . O
N1B 0.84594(8) 0.7006(2) 0.38644(6) 0.01696(13) Uani d . 1 . N
H1B 0.8049(16) 0.538(5) 0.3858(13) 0.025 Uiso d . 1 . H
H2B 0.7833(16) 0.843(4) 0.3679(13) 0.025 Uiso d . 1 . H
H3B 0.8731(15) 0.718(4) 0.4538(12) 0.025 Uiso d . 1 . H
O2B 1.19725(7) 0.5869(2) 0.34404(6) 0.02225(14) Uani d . 1 . O
C1B 1.07737(8) 0.5285(2) 0.36618(6) 0.01445(13) Uani d . 1 . C
C2B 0.96581(8) 0.7264(2) 0.32264(7) 0.01610(14) Uani d . 1 . C
H4B 0.9970(6) 0.908(4) 0.32651(10) 0.019 Uiso calc R 1 . H
C3B 0.92580(12) 0.6565(3) 0.20954(8) 0.0302(3) Uani d . 1 . C
H5B 0.8594(14) 0.794(2) 0.1820(4) 0.045 Uiso calc R 1 . H
H6B 0.8863(13) 0.468(3) 0.2053(2) 0.045 Uiso calc R 1 . H
H7B 1.0061(10) 0.663(3) 0.1689(6) 0.045 Uiso calc R 1 . H

loop_
_atom_type_symbol
_atom_type_description
_atom_type_scat_dispersion_real
_atom_type_scat_dispersion_imag
_atom_type_scat_source
C C 0.0033 0.0016 'International Tables Vol C Tables 4.2.6.8 and 6.1.1.4'
H H 0.0000 0.0000 'International Tables Vol C Tables 4.2.6.8 and 6.1.1.4'
N N 0.0061 0.0033 'International Tables Vol C Tables 4.2.6.8 and 6.1.1.4'
O O 0.0106 0.0060 'International Tables Vol C Tables 4.2.6.8 and 6.1.1.4'

loop_
_geom_angle_atom_site_label_1
_geom_angle_atom_site_label_2
_geom_angle_atom_site_label_3
_geom_angle
C2A N1A H1A 107.0(10)
C2A N1A H2A 118.9(12)
H1A N1A H2A 107.0(15)
C2A N1A H3A 104.3(10)
H1A N1A H3A 113.6(17)
H2A N1A H3A 106.3(18)
O1A C1A O2A 126.00(8)
O1A C1A C2A 116.94(7)
O2A C1A C2A 117.00(8)
N1A C2A C1A 107.83(7)
N1A C2A C3A 110.35(6)
C1A C2A C3A 110.54(7)
N1A C2A H4A 109.36(5)
C1A C2A H4A 109.36(5)
C3A C2A H4A 109.36(5)
C4A C3A C5A 111.65(11)
C4A C3A C2A 111.25(8)
C5A C3A C2A 111.78(8)
C4A C3A H5A 107.29(10)
C5A C3A H5A 107.29(8)
C2A C3A H5A 107.29(5)
C3A C4A H6A 109.47(8)
C3A C4A H7A 109.47(6)
H6A C4A H7A 109.5
C3A C4A H8A 109.47(10)
H6A C4A H8A 109.5
H7A C4A H8A 109.5
C6A C5A C3A 114.85(11)
C6A C5A H9A 108.55(10)
C3A C5A H9A 108.55(8)
C6A C5A H10 108.55(8)
C3A C5A H10 108.55(7)
H9A C5A H10 107.5
C5A C6A H11 109.47(8)
C5A C6A H12 109.47(9)
H11 C6A H12 109.5
C5A C6A H13 109.47(10)
H11 C6A H13 109.5
H12 C6A H13 109.5
C2B N1B H1B 117.0(12)
C2B N1B H2B 109.6(11)
H1B N1B H2B 109.5(14)
C2B N1B H3B 109.0(10)
H1B N1B H3B 101.8(16)
H2B N1B H3B 109.7(16)
O1B C1B O2B 125.76(8)
O1B C1B C2B 117.62(7)
O2B C1B C2B 116.59(8)
N1B C2B C3B 109.93(7)
N1B C2B C1B 109.11(7)
C3B C2B C1B 111.02(8)
N1B C2B H4B 108.92(5)
C3B C2B H4B 108.92(7)
C1B C2B H4B 108.92(5)
C2B C3B H5B 109.47(6)
C2B C3B H6B 109.47(7)
H5B C3B H6B 109.5
C2B C3B H7B 109.47(6)
H5B C3B H7B 109.5
H6B C3B H7B 109.5

loop_
_geom_bond_atom_site_label_1
_geom_bond_atom_site_label_2
_geom_bond_distance
O1A C1A 1.2540(11)
N1A C2A 1.4981(11)
N1A H1A .94(2)
N1A H2A .81(2)
N1A H3A .87(2)
O2A C1A 1.2626(11)
C1A C2A 1.5383(11)
C2A C3A 1.5443(11)
C2A H4A 1.03(2)
C3A C4A 1.5251(15)
C3A C5A 1.5275(14)
C3A H5A 1.00(2)
C4A H6A .967(13)
C4A H7A .967(13)
C4A H8A .967(13)
C5A C6A 1.520(2)
C5A H9A .94(2)
C5A H10 .94(2)
C6A H11 .993(13)
C6A H12 .993(13)
C6A H13 .993(13)
O1B C1B 1.2499(11)
N1B C2B 1.4882(12)
N1B H1B .87(2)
N1B H2B .94(2)
N1B H3B .90(2)
O2B C1B 1.2669(11)
C1B C2B 1.5305(12)
C2B C3B 1.5261(13)
C2B H4B .92(2)
C3B H5B .978(11)
C3B H6B .978(11)
C3B H7B .978(11)

loop_
_geom_torsion_atom_site_label_1
_geom_torsion_atom_site_label_2
_geom_torsion_atom_site_label_3
_geom_torsion_atom_site_label_4
_geom_torsion
O1A C1A C2A N1A -35.95(10)
O2A C1A C2A N1A 146.62(8)
O1A C1A C2A C3A 84.76(9)
O2A C1A C2A C3A -92.67(10)
N1A C2A C3A C4A 175.71(12)
C1A C2A C3A C4A 56.51(13)
N1A C2A C3A C5A -58.72(12)
C1A C2A C3A C5A -177.92(10)
C4A C3A C5A C6A -65.3(2)
C2A C3A C5A C6A 169.34(12)
O1B C1B C2B N1B 23.75(11)
O2B C1B C2B N1B -158.01(8)
O1B C1B C2B C3B -97.55(10)
O2B C1B C2B C3B 80.69(11)

loop_
_cod_related_entry_id
_cod_related_entry_database
_cod_related_entry_code
1 ChemSpider 21188533
